data_4507518
loop_
_publ_author_name
'Bon, Volodymyr'
'Senkovska, Irena'
'Baburin, Igor A.'
'Kaskel, Stefan'

_publ_section_title
;
 Zr- and Hf-Based Metal--Organic Frameworks: Tracking Down the
 Polymorphism
;
_journal_issue 3
_journal_name_full 'Crystal Growth &amp; Design'
_journal_page_first 1231
_journal_paper_doi 10.1021/cg301691d
_journal_volume 13
_journal_year 2013
_chemical_formula_sum 'C24 H8 Hf6.45 O32 S4'
_chemical_formula_weight 2087.14
_chemical_name_systematic
; 
 ? 
;
_space_group_IT_number 225
_symmetry_cell_setting cubic
_symmetry_space_group_name_Hall '-F 4 2 3'
_symmetry_space_group_name_H-M 'F m -3 m'
_atom_sites_solution_hydrogens geom
_atom_sites_solution_primary direct
_atom_sites_solution_secondary difmap
_audit_creation_method SHELXL-97
_cell_angle_alpha 90.00
_cell_angle_beta 90.00
_cell_angle_gamma 90.00
_cell_formula_units_Z 24
_cell_length_a 39.010(5)
_cell_length_b 39.010(5)
_cell_length_c 39.010(5)
_cell_measurement_reflns_used 587
_cell_measurement_temperature 293(2)
_cell_measurement_theta_max 31.22
_cell_measurement_theta_min 3.12
_cell_volume 59365(13)
_computing_cell_refinement 'mosflm 1.0.5'
_computing_data_collection 'marCCD 1994-2002'
_computing_data_reduction scala
_computing_molecular_graphics 'Diamond 3.1'
_computing_publication_material WinGX
_computing_structure_refinement 'SHELXL-97 (Sheldrick, 1997)'
_computing_structure_solution 'SHELXS-97 (Sheldrick, 1997)'
_diffrn_ambient_temperature 296(2)
_diffrn_measured_fraction_theta_full 0.989
_diffrn_measured_fraction_theta_max 0.989
_diffrn_measurement_device_type 'MX-225 CCD'
_diffrn_measurement_method '\D\f scans'
_diffrn_radiation_monochromator 'Si 111'
_diffrn_radiation_probe x-ray
_diffrn_radiation_type synchrotron
_diffrn_radiation_wavelength 0.88561
_diffrn_reflns_av_R_equivalents 0.0131
_diffrn_reflns_av_sigmaI/netI 0.0332
_diffrn_reflns_limit_h_max 28
_diffrn_reflns_limit_h_min 0
_diffrn_reflns_limit_k_max 49
_diffrn_reflns_limit_k_min 2
_diffrn_reflns_limit_l_max 49
_diffrn_reflns_limit_l_min 0
_diffrn_reflns_number 5500
_diffrn_reflns_theta_full 34.14
_diffrn_reflns_theta_max 34.14
_diffrn_reflns_theta_min 3.19
_diffrn_source synchrotron
_diffrn_source_type 'BESSY BL MX-14.2'
_exptl_absorpt_coefficient_mu 12.047
_exptl_absorpt_correction_T_max 0.5841
_exptl_absorpt_correction_T_min 0.5841
_exptl_absorpt_correction_type multi-scan
_exptl_absorpt_process_details Scala
_exptl_crystal_colour colorless
_exptl_crystal_density_diffrn 1.401
_exptl_crystal_density_method 'not measured'
_exptl_crystal_description cuboctahedron
_exptl_crystal_F_000 22467
_exptl_crystal_size_max 0.05
_exptl_crystal_size_mid 0.05
_exptl_crystal_size_min 0.05
_refine_diff_density_max 1.705
_refine_diff_density_min -0.932
_refine_diff_density_rms 0.202
_refine_ls_extinction_method none
_refine_ls_goodness_of_fit_ref 1.145
_refine_ls_hydrogen_treatment constr
_refine_ls_matrix_type full
_refine_ls_number_parameters 93
_refine_ls_number_reflns 3085
_refine_ls_number_restraints 0
_refine_ls_restrained_S_all 1.145
_refine_ls_R_factor_all 0.0370
_refine_ls_R_factor_gt 0.0366
_refine_ls_shift/su_max 0.001
_refine_ls_shift/su_mean 0.000
_refine_ls_structure_factor_coef Fsqd
_refine_ls_weighting_details 'calc w=1/[\s^2^(Fo^2^)+(0.0618P)^2^+2312.7654P] where P=(Fo^2^+2Fc^2^)/3'
_refine_ls_weighting_scheme calc
_refine_ls_wR_factor_gt 0.1243
_refine_ls_wR_factor_ref 0.1246
_reflns_number_gt 3019
_reflns_number_total 3085
_reflns_threshold_expression >2sigma(I)
_cod_data_source_file cg301691d_si_001.cif
_cod_data_source_block DUT-67(Hf)
_cod_original_cell_volume 59365(12)
_cod_original_sg_symbol_H-M Fm-3m
_cod_database_code 4507518

loop_
_symmetry_equiv_pos_as_xyz
'x, y, z'
'-x, -y, z'
'-x, y, -z'
'x, -y, -z'
'z, x, y'
'z, -x, -y'
'-z, -x, y'
'-z, x, -y'
'y, z, x'
'-y, z, -x'
'y, -z, -x'
'-y, -z, x'
'y, x, -z'
'-y, -x, -z'
'y, -x, z'
'-y, x, z'
'x, z, -y'
'-x, z, y'
'-x, -z, -y'
'x, -z, y'
'z, y, -x'
'z, -y, x'
'-z, y, x'
'-z, -y, -x'
'x, y+1/2, z+1/2'
'-x, -y+1/2, z+1/2'
'-x, y+1/2, -z+1/2'
'x, -y+1/2, -z+1/2'
'z, x+1/2, y+1/2'
'z, -x+1/2, -y+1/2'
'-z, -x+1/2, y+1/2'
'-z, x+1/2, -y+1/2'
'y, z+1/2, x+1/2'
'-y, z+1/2, -x+1/2'
'y, -z+1/2, -x+1/2'
'-y, -z+1/2, x+1/2'
'y, x+1/2, -z+1/2'
'-y, -x+1/2, -z+1/2'
'y, -x+1/2, z+1/2'
'-y, x+1/2, z+1/2'
'x, z+1/2, -y+1/2'
'-x, z+1/2, y+1/2'
'-x, -z+1/2, -y+1/2'
'x, -z+1/2, y+1/2'
'z, y+1/2, -x+1/2'
'z, -y+1/2, x+1/2'
'-z, y+1/2, x+1/2'
'-z, -y+1/2, -x+1/2'
'x+1/2, y, z+1/2'
'-x+1/2, -y, z+1/2'
'-x+1/2, y, -z+1/2'
'x+1/2, -y, -z+1/2'
'z+1/2, x, y+1/2'
'z+1/2, -x, -y+1/2'
'-z+1/2, -x, y+1/2'
'-z+1/2, x, -y+1/2'
'y+1/2, z, x+1/2'
'-y+1/2, z, -x+1/2'
'y+1/2, -z, -x+1/2'
'-y+1/2, -z, x+1/2'
'y+1/2, x, -z+1/2'
'-y+1/2, -x, -z+1/2'
'y+1/2, -x, z+1/2'
'-y+1/2, x, z+1/2'
'x+1/2, z, -y+1/2'
'-x+1/2, z, y+1/2'
'-x+1/2, -z, -y+1/2'
'x+1/2, -z, y+1/2'
'z+1/2, y, -x+1/2'
'z+1/2, -y, x+1/2'
'-z+1/2, y, x+1/2'
'-z+1/2, -y, -x+1/2'
'x+1/2, y+1/2, z'
'-x+1/2, -y+1/2, z'
'-x+1/2, y+1/2, -z'
'x+1/2, -y+1/2, -z'
'z+1/2, x+1/2, y'
'z+1/2, -x+1/2, -y'
'-z+1/2, -x+1/2, y'
'-z+1/2, x+1/2, -y'
'y+1/2, z+1/2, x'
'-y+1/2, z+1/2, -x'
'y+1/2, -z+1/2, -x'
'-y+1/2, -z+1/2, x'
'y+1/2, x+1/2, -z'
'-y+1/2, -x+1/2, -z'
'y+1/2, -x+1/2, z'
'-y+1/2, x+1/2, z'
'x+1/2, z+1/2, -y'
'-x+1/2, z+1/2, y'
'-x+1/2, -z+1/2, -y'
'x+1/2, -z+1/2, y'
'z+1/2, y+1/2, -x'
'z+1/2, -y+1/2, x'
'-z+1/2, y+1/2, x'
'-z+1/2, -y+1/2, -x'
'-x, -y, -z'
'x, y, -z'
'x, -y, z'
'-x, y, z'
'-z, -x, -y'
'-z, x, y'
'z, x, -y'
'z, -x, y'
'-y, -z, -x'
'y, -z, x'
'-y, z, x'
'y, z, -x'
'-y, -x, z'
'y, x, z'
'-y, x, -z'
'y, -x, -z'
'-x, -z, y'
'x, -z, -y'
'x, z, y'
'-x, z, -y'
'-z, -y, x'
'-z, y, -x'
'z, -y, -x'
'z, y, x'
'-x, -y+1/2, -z+1/2'
'x, y+1/2, -z+1/2'
'x, -y+1/2, z+1/2'
'-x, y+1/2, z+1/2'
'-z, -x+1/2, -y+1/2'
'-z, x+1/2, y+1/2'
'z, x+1/2, -y+1/2'
'z, -x+1/2, y+1/2'
'-y, -z+1/2, -x+1/2'
'y, -z+1/2, x+1/2'
'-y, z+1/2, x+1/2'
'y, z+1/2, -x+1/2'
'-y, -x+1/2, z+1/2'
'y, x+1/2, z+1/2'
'-y, x+1/2, -z+1/2'
'y, -x+1/2, -z+1/2'
'-x, -z+1/2, y+1/2'
'x, -z+1/2, -y+1/2'
'x, z+1/2, y+1/2'
'-x, z+1/2, -y+1/2'
'-z, -y+1/2, x+1/2'
'-z, y+1/2, -x+1/2'
'z, -y+1/2, -x+1/2'
'z, y+1/2, x+1/2'
'-x+1/2, -y, -z+1/2'
'x+1/2, y, -z+1/2'
'x+1/2, -y, z+1/2'
'-x+1/2, y, z+1/2'
'-z+1/2, -x, -y+1/2'
'-z+1/2, x, y+1/2'
'z+1/2, x, -y+1/2'
'z+1/2, -x, y+1/2'
'-y+1/2, -z, -x+1/2'
'y+1/2, -z, x+1/2'
'-y+1/2, z, x+1/2'
'y+1/2, z, -x+1/2'
'-y+1/2, -x, z+1/2'
'y+1/2, x, z+1/2'
'-y+1/2, x, -z+1/2'
'y+1/2, -x, -z+1/2'
'-x+1/2, -z, y+1/2'
'x+1/2, -z, -y+1/2'
'x+1/2, z, y+1/2'
'-x+1/2, z, -y+1/2'
'-z+1/2, -y, x+1/2'
'-z+1/2, y, -x+1/2'
'z+1/2, -y, -x+1/2'
'z+1/2, y, x+1/2'
'-x+1/2, -y+1/2, -z'
'x+1/2, y+1/2, -z'
'x+1/2, -y+1/2, z'
'-x+1/2, y+1/2, z'
'-z+1/2, -x+1/2, -y'
'-z+1/2, x+1/2, y'
'z+1/2, x+1/2, -y'
'z+1/2, -x+1/2, y'
'-y+1/2, -z+1/2, -x'
'y+1/2, -z+1/2, x'
'-y+1/2, z+1/2, x'
'y+1/2, z+1/2, -x'
'-y+1/2, -x+1/2, z'
'y+1/2, x+1/2, z'
'-y+1/2, x+1/2, -z'
'y+1/2, -x+1/2, -z'
'-x+1/2, -z+1/2, y'
'x+1/2, -z+1/2, -y'
'x+1/2, z+1/2, y'
'-x+1/2, z+1/2, -y'
'-z+1/2, -y+1/2, x'
'-z+1/2, y+1/2, -x'
'z+1/2, -y+1/2, -x'
'z+1/2, y+1/2, x'

loop_
_atom_site_label
_atom_site_type_symbol
_atom_site_fract_x
_atom_site_fract_y
_atom_site_fract_z
_atom_site_U_iso_or_equiv
_atom_site_adp_type
_atom_site_occupancy
_atom_site_symmetry_multiplicity
_atom_site_calc_flag
_atom_site_refinement_flags
Hf1 Hf 0.045125(9) 0.218264(7) 0.218264(7) 0.02110(15) Uani 1 2 d S
Hf2 Hf 0.0000 0.205455(7) 0.294545(7) 0.01140(15) Uani 1 4 d S
S1 S -0.11137(7) 0.11137(7) 0.25112(9) 0.0562(10) Uani 1 2 d S
O1 O 0.0000 0.1964(3) 0.23953(19) 0.057(3) Uani 1 2 d S
O2 O 0.0442(3) 0.22822(17) 0.27178(17) 0.066(3) Uani 1 2 d S
O3 O 0.06421(15) 0.24236(15) 0.16924(15) 0.0517(17) Uani 1 1 d .
O4 O -0.03405(11) 0.16063(12) 0.29117(12) 0.0270(9) Uani 1 1 d .
O5 O 0.0427(3) 0.17913(15) 0.17913(15) 0.061(3) Uani 1 2 d S
O6 O 0.10054(19) 0.2231(3) 0.2231(3) 0.078(4) Uani 1 2 d S
C1 C -0.05727(18) 0.15344(18) 0.26964(19) 0.0339(16) Uani 1 1 d .
C2 C -0.0789(2) 0.1231(2) 0.2782(2) 0.051(2) Uani 1 1 d .
C3 C -0.0773(3) 0.1027(3) 0.3062(3) 0.082(4) Uani 1 1 d .
H3 H -0.0611 0.1053 0.3236 0.098 Uiso 1 1 calc R
Hf3 Hf 0.0000 0.0000 0.0628(3) 0.069(2) Uani 0.15 8 d SP
Hf4 Hf 0.0000 0.04455(14) 0.04455(14) 0.091(2) Uani 0.15 4 d SP

loop_
_atom_site_aniso_label
_atom_site_aniso_U_11
_atom_site_aniso_U_22
_atom_site_aniso_U_33
_atom_site_aniso_U_23
_atom_site_aniso_U_13
_atom_site_aniso_U_12
Hf1 0.0192(2) 0.02207(17) 0.02207(17) 0.00762(12) 0.01003(9) 0.01003(9)
Hf2 0.0060(2) 0.01411(17) 0.01411(17) 0.00295(14) 0.000 0.000
S1 0.0553(12) 0.0553(12) 0.0579(17) 0.0351(13) -0.0351(13) -0.0420(15)
O1 0.018(3) 0.129(9) 0.024(4) 0.040(5) 0.000 0.000
O2 0.120(9) 0.039(3) 0.039(3) -0.020(4) 0.054(4) -0.054(4)
O3 0.056(3) 0.050(3) 0.049(3) 0.027(3) 0.041(3) 0.029(3)
O4 0.024(2) 0.024(2) 0.033(2) 0.0071(18) -0.0085(19) -0.0127(17)
O5 0.110(8) 0.037(3) 0.037(3) -0.007(4) 0.021(3) 0.021(3)
O6 0.014(3) 0.110(6) 0.110(6) 0.067(7) 0.013(4) 0.013(4)
C1 0.030(3) 0.033(3) 0.039(4) 0.015(3) -0.011(3) -0.017(3)
C2 0.050(5) 0.048(5) 0.055(5) 0.022(4) -0.025(4) -0.034(4)
C3 0.087(8) 0.081(7) 0.077(7) 0.051(6) -0.058(6) -0.067(7)
Hf3 0.067(3) 0.067(3) 0.072(6) 0.000 0.000 0.000
Hf4 0.065(4) 0.103(4) 0.103(4) -0.039(5) 0.000 0.000

loop_
_atom_type_symbol
_atom_type_description
_atom_type_scat_dispersion_real
_atom_type_scat_dispersion_imag
_atom_type_scat_source
C C 0.0060 0.0030 'International Tables Vol C Tables 4.2.6.8 and 6.1.1.4'
H H 0.0000 0.0000 'International Tables Vol C Tables 4.2.6.8 and 6.1.1.4'
O O 0.0180 0.0100 'International Tables Vol C Tables 4.2.6.8 and 6.1.1.4'
S S 0.1740 0.1930 'International Tables Vol C Tables 4.2.6.8 and 6.1.1.4'
Hf Hf -1.6680 8.8820 'International Tables Vol C Tables 4.2.6.8 and 6.1.1.4'

loop_
_geom_angle_atom_site_label_1
_geom_angle_atom_site_label_2
_geom_angle_atom_site_label_3
_geom_angle
_geom_angle_site_symmetry_1
_geom_angle_site_symmetry_3
O2 Hf1 O2 68.9(4) 28 .
O2 Hf1 O1 71.1(3) 28 18
O2 Hf1 O1 108.0(5) . 18
O2 Hf1 O1 108.0(5) 28 .
O2 Hf1 O1 71.1(3) . .
O1 Hf1 O1 68.1(4) 18 .
O2 Hf1 O5 145.4(2) 28 .
O2 Hf1 O5 145.4(2) . .
O1 Hf1 O5 87.5(4) 18 .
O1 Hf1 O5 87.5(4) . .
O2 Hf1 O6 85.1(4) 28 .
O2 Hf1 O6 85.1(4) . .
O1 Hf1 O6 145.41(17) 18 .
O1 Hf1 O6 145.41(17) . .
O5 Hf1 O6 99.5(5) . .
O2 Hf1 O3 139.7(2) 28 115
O2 Hf1 O3 75.6(3) . 115
O1 Hf1 O3 140.5(2) 18 115
O1 Hf1 O3 76.8(3) . 115
O5 Hf1 O3 73.1(2) . 115
O6 Hf1 O3 73.2(2) . 115
O2 Hf1 O3 75.6(3) 28 .
O2 Hf1 O3 139.7(2) . .
O1 Hf1 O3 76.8(3) 18 .
O1 Hf1 O3 140.5(2) . .
O5 Hf1 O3 73.1(2) . .
O6 Hf1 O3 73.2(2) . .
O3 Hf1 O3 126.6(3) 115 .
O2 Hf2 O2 107.9(7) . 100
O2 Hf2 O1 69.9(2) . 138
O2 Hf2 O1 69.9(2) 100 138
O2 Hf2 O1 69.9(2) . .
O2 Hf2 O1 69.9(2) 100 .
O1 Hf2 O1 108.6(6) 138 .
O2 Hf2 O4 142.57(13) . .
O2 Hf2 O4 79.5(3) 100 .
O1 Hf2 O4 142.57(13) 138 .
O1 Hf2 O4 79.2(3) . .
O2 Hf2 O4 79.5(3) . 43
O2 Hf2 O4 142.56(13) 100 43
O1 Hf2 O4 79.2(3) 138 43
O1 Hf2 O4 142.57(13) . 43
O4 Hf2 O4 117.4(2) . 43
O2 Hf2 O4 142.56(13) . 138
O2 Hf2 O4 79.5(3) 100 138
O1 Hf2 O4 79.2(3) 138 138
O1 Hf2 O4 142.57(13) . 138
O4 Hf2 O4 74.4(3) . 138
O4 Hf2 O4 74.3(3) 43 138
O2 Hf2 O4 79.5(3) . 100
O2 Hf2 O4 142.56(13) 100 100
O1 Hf2 O4 142.57(13) 138 100
O1 Hf2 O4 79.2(3) . 100
O4 Hf2 O4 74.3(3) . 100
O4 Hf2 O4 74.4(3) 43 100
O4 Hf2 O4 117.4(2) 138 100
C2 S1 C2 90.7(5) . 109
Hf1 O1 Hf1 111.9(4) . 100
Hf1 O1 Hf2 108.7(3) . .
Hf1 O1 Hf2 108.7(3) 100 .
Hf1 O2 Hf1 111.1(4) . 28
Hf1 O2 Hf2 110.3(3) . .
Hf1 O2 Hf2 110.3(3) 28 .
C1 O3 Hf1 134.1(4) 18 .
C1 O4 Hf2 130.4(4) . .
O3 C1 O4 127.3(6) 18 .
O3 C1 C2 117.1(6) 18 .
O4 C1 C2 115.6(6) . .
C3 C2 C1 128.4(7) . .
C3 C2 S1 112.2(6) . .
C1 C2 S1 119.4(6) . .
C2 C3 C3 112.5(5) . 109
C2 C3 H3 123.8 . .
C3 C3 H3 123.8 109 .

loop_
_geom_bond_atom_site_label_1
_geom_bond_atom_site_label_2
_geom_bond_distance
_geom_bond_site_symmetry_2
Hf1 O2 2.124(5) 28
Hf1 O2 2.124(5) .
Hf1 O1 2.124(5) 18
Hf1 O1 2.124(5) .
Hf1 O5 2.161(8) .
Hf1 O6 2.178(8) .
Hf1 O3 2.257(5) 115
Hf1 O3 2.257(5) .
Hf2 O2 2.133(8) .
Hf2 O2 2.134(8) 100
Hf2 O1 2.175(8) 138
Hf2 O1 2.175(8) .
Hf2 O4 2.200(4) .
Hf2 O4 2.200(4) 43
Hf2 O4 2.200(4) 138
Hf2 O4 2.200(4) 100
S1 C2 1.711(8) .
S1 C2 1.711(8) 109
O1 Hf1 2.124(5) 100
O2 Hf1 2.124(5) 28
O3 C1 1.259(8) 18
O4 C1 1.267(8) .
C1 O3 1.260(8) 18
C1 C2 1.493(9) .
C2 C3 1.352(11) .
C3 C3 1.403(15) 109
C3 H3 0.9300 .
